data_7010333
loop_
_publ_author_name
'Nakamura, Setsuko'
'Ozeki, Tomoji'

_publ_section_title
;
 Hydrogen-bonded aggregates of protonated decavanadate anions in their
 tetraalkylammonium salts&#x200A;&#x2020;&#x200A;&#x2021;
;
_journal_issue 4
_journal_name_full 'Journal of the Chemical Society, Dalton Transactions'
_journal_page_first 472
_journal_paper_doi 10.1039/b008128k
_journal_year 2001
_chemical_formula_moiety '(C16 H36 N +)2, (H4 V10 O28 2-)'
_chemical_formula_sum 'C32 H76 N2 O28 V10'
_chemical_formula_weight 1446.35
_chemical_name_common
;
 Bis(tetra-n-butylammonium) tetrahydrogendecavanadate
;
_chemical_name_systematic
;
 ?
;
_space_group_IT_number 14
_symmetry_cell_setting monoclinic
_symmetry_space_group_name_Hall '-P 2yn'
_symmetry_space_group_name_H-M 'P 1 21/n 1'
_atom_sites_solution_hydrogens mixed
_atom_sites_solution_primary direct
_atom_sites_solution_secondary difmap
_audit_creation_method SHELXL-97
_cell_angle_alpha 90.00
_cell_angle_beta 96.375(10)
_cell_angle_gamma 90.00
_cell_formula_units_Z 2
_cell_length_a 8.5633(9)
_cell_length_b 21.048(3)
_cell_length_c 15.435(2)
_cell_measurement_reflns_used 24
_cell_measurement_temperature 298
_cell_measurement_theta_max 15.00
_cell_measurement_theta_min 14.93
_cell_volume 2764.8(6)
_computing_cell_refinement 'MSC/AFC Diffractometer Control Software'
_computing_data_collection 'MSC/AFC Diffractometer Control Software'
_computing_data_reduction 'teXsan PROCESS (Molecular Structure Corporation, 1993)'
_computing_molecular_graphics 'ORTEP-III (Burnett & Johnson, 1996)'
_computing_publication_material 'SHELXL-97 (Sheldrick, 1997a)'
_computing_structure_refinement 'SHELXL-97 (Sheldrick, 1997a)'
_computing_structure_solution 'SHELXS-86 (Sheldrick, 1990)'
_diffrn_ambient_temperature 298
_diffrn_measured_fraction_theta_full 1.000
_diffrn_measured_fraction_theta_max 1.000
_diffrn_measurement_device_type 'Rigaku AFC5R'
_diffrn_measurement_method \w--2q\
_diffrn_radiation_monochromator graphite
_diffrn_radiation_source 'fine-focus sealed tube'
_diffrn_radiation_type MoK\a
_diffrn_radiation_wavelength 0.71069
_diffrn_reflns_av_R_equivalents 0.0000
_diffrn_reflns_av_sigmaI/netI 0.0407
_diffrn_reflns_limit_h_max 11
_diffrn_reflns_limit_h_min 0
_diffrn_reflns_limit_k_max 27
_diffrn_reflns_limit_k_min 0
_diffrn_reflns_limit_l_max 19
_diffrn_reflns_limit_l_min -20
_diffrn_reflns_number 6330
_diffrn_reflns_theta_full 27.50
_diffrn_reflns_theta_max 27.50
_diffrn_reflns_theta_min 2.35
_diffrn_standards_decay_% 1.568
_diffrn_standards_interval_count 100
_diffrn_standards_number 3
_exptl_absorpt_coefficient_mu 1.690
_exptl_absorpt_correction_T_max 0.794
_exptl_absorpt_correction_T_min 0.672
_exptl_absorpt_correction_type analytical
_exptl_absorpt_process_details 'de Meulenaar & Tompa (1965)'
_exptl_crystal_colour orange
_exptl_crystal_density_diffrn 1.737
_exptl_crystal_density_method 'not measured'
_exptl_crystal_description block
_exptl_crystal_F_000 1472
_exptl_crystal_size_max 0.24
_exptl_crystal_size_mid 0.17
_exptl_crystal_size_min 0.17
_refine_diff_density_max 0.644
_refine_diff_density_min -0.588
_refine_diff_density_rms 0.133
_refine_ls_extinction_method none
_refine_ls_goodness_of_fit_ref 1.045
_refine_ls_hydrogen_treatment mixed
_refine_ls_matrix_type full
_refine_ls_number_parameters 333
_refine_ls_number_reflns 6330
_refine_ls_number_restraints 0
_refine_ls_restrained_S_all 1.045
_refine_ls_R_factor_all 0.0741
_refine_ls_R_factor_gt 0.0385
_refine_ls_shift/su_max 0.002
_refine_ls_shift/su_mean 0.000
_refine_ls_structure_factor_coef Fsqd
_refine_ls_weighting_details 'calc w=1/[\s^2^(Fo^2^)+(0.0835P)^2^+0.6566P] where P=(Fo^2^+2Fc^2^)/3'
_refine_ls_weighting_scheme calc
_refine_ls_wR_factor_gt 0.1109
_refine_ls_wR_factor_ref 0.1362
_reflns_number_gt 4518
_reflns_number_total 6330
_reflns_threshold_expression >2sigma(I)
_cod_data_source_file b008128k.txt
_cod_data_source_block TBAc
_cod_depositor_comments
;
The following automatic conversions were performed:

'_atom_sites_solution_hydrogens' value 'geom and difmap' was changed
to 'mixed'.

Automatic conversion script
Id: cif_fix_values 6452 2018-10-05 10:23:21Z andrius 
;
_cod_original_cell_volume 2764.9(6)
_cod_original_sg_symbol_H-M 'P 21/n'
_cod_database_code 7010333

loop_
_symmetry_equiv_pos_as_xyz
'x, y, z'
'-x+1/2, y+1/2, -z+1/2'
'-x, -y, -z'
'x-1/2, -y-1/2, z-1/2'

loop_
_atom_site_label
_atom_site_type_symbol
_atom_site_fract_x
_atom_site_fract_y
_atom_site_fract_z
_atom_site_U_iso_or_equiv
_atom_site_adp_type
_atom_site_occupancy
_atom_site_symmetry_multiplicity
_atom_site_calc_flag
_atom_site_refinement_flags
_atom_site_disorder_assembly
_atom_site_disorder_group
V2B V 0.54192(7) 0.57165(3) 0.70094(4) 0.02899(15) Uani 1 1 d . . .
V1A V 0.54244(6) 0.54408(3) 0.41839(4) 0.02161(14) Uani 1 1 d . . .
V2A V 0.64607(7) 0.65005(3) 0.54923(4) 0.02623(15) Uani 1 1 d . . .
V3A V 0.79319(6) 0.51003(3) 0.59432(4) 0.02399(14) Uani 1 1 d . . .
V3B V 0.69369(6) 0.39887(3) 0.46161(4) 0.02582(15) Uani 1 1 d . . .
OG2 O 0.5426(3) 0.58136(14) 0.80263(18) 0.0430(7) Uani 1 1 d . . .
OG1 O 0.7245(3) 0.71674(12) 0.53310(18) 0.0371(6) Uani 1 1 d . . .
OF1 O 0.9712(3) 0.48411(13) 0.60585(17) 0.0323(6) Uani 1 1 d . . .
OF2 O 0.8698(3) 0.37102(12) 0.47495(19) 0.0363(6) Uani 1 1 d . . .
OE2 O 0.4649(3) 0.48195(11) 0.68521(15) 0.0275(5) Uani 1 1 d . . .
OE1 O 0.6245(3) 0.61635(11) 0.42247(16) 0.0268(5) Uani 1 1 d . . .
OD1 O 0.6351(3) 0.64522(12) 0.66364(16) 0.0314(5) Uani 1 1 d . . .
OC2 O 0.7481(3) 0.52961(12) 0.69597(16) 0.0295(5) Uani 1 1 d . . .
OB2 O 0.6704(2) 0.43269(11) 0.57936(15) 0.0246(5) Uani 1 1 d . . .
OC3 O 0.5689(3) 0.33384(11) 0.47526(17) 0.0296(5) Uani 1 1 d . . .
OC4 O 0.6524(3) 0.40231(12) 0.34287(17) 0.0309(5) Uani 1 1 d . . .
OB1 O 0.7473(3) 0.49567(11) 0.45623(16) 0.0226(5) Uani 1 1 d . . .
OC1 O 0.8335(4) 0.59640(15) 0.5601(2) 0.0293(6) Uani 1 1 d . . .
OA1 O 0.5482(2) 0.54729(10) 0.55197(14) 0.0231(5) Uani 1 1 d . . .
N1 N 0.5303(4) 0.78538(17) 0.2988(2) 0.0395(8) Uani 1 1 d . . .
C1 C 0.4561(5) 0.7790(2) 0.3831(3) 0.0444(10) Uani 1 1 d . . .
H1A H 0.5318 0.7932 0.4306 0.053 Uiso 1 1 calc R . .
H1B H 0.4359 0.7344 0.3926 0.053 Uiso 1 1 calc R . .
C2 C 0.3040(6) 0.8154(3) 0.3880(4) 0.0622(14) Uani 1 1 d . . .
H2A H 0.3205 0.8601 0.3770 0.075 Uiso 1 1 calc R . .
H2B H 0.2238 0.7997 0.3439 0.075 Uiso 1 1 calc R . .
C3 C 0.2502(9) 0.8070(4) 0.4775(5) 0.106(3) Uani 1 1 d . . .
H3A H 0.2378 0.7619 0.4877 0.127 Uiso 1 1 calc R . .
H3B H 0.3329 0.8223 0.5205 0.127 Uiso 1 1 calc R . .
C4 C 0.1042(10) 0.8388(5) 0.4927(6) 0.125(3) Uani 1 1 d . . .
H4A H 0.0816 0.8305 0.5512 0.188 Uiso 1 1 calc R . .
H4B H 0.0199 0.8231 0.4522 0.188 Uiso 1 1 calc R . .
H4C H 0.1153 0.8838 0.4847 0.188 Uiso 1 1 calc R . .
C5 C 0.4271(5) 0.7535(2) 0.2243(3) 0.0456(10) Uani 1 1 d . . .
H5A H 0.3242 0.7733 0.2198 0.055 Uiso 1 1 calc R . .
H5B H 0.4717 0.7625 0.1705 0.055 Uiso 1 1 calc R . .
C6 C 0.4048(6) 0.6824(2) 0.2304(4) 0.0584(13) Uani 1 1 d . . .
H6A H 0.3590 0.6723 0.2834 0.070 Uiso 1 1 calc R . .
H6B H 0.5061 0.6614 0.2328 0.070 Uiso 1 1 calc R . .
C7 C 0.2982(6) 0.6582(2) 0.1521(4) 0.0580(13) Uani 1 1 d . . .
H7A H 0.1951 0.6773 0.1523 0.070 Uiso 1 1 calc R . .
H7B H 0.3403 0.6716 0.0992 0.070 Uiso 1 1 calc R . .
C8 C 0.2813(10) 0.5875(3) 0.1512(5) 0.096(2) Uani 1 1 d . . .
H8A H 0.2133 0.5749 0.1005 0.143 Uiso 1 1 calc R . .
H8B H 0.2372 0.5740 0.2027 0.143 Uiso 1 1 calc R . .
H8C H 0.3827 0.5683 0.1498 0.143 Uiso 1 1 calc R . .
C9 C 0.6893(5) 0.7535(2) 0.3144(3) 0.0444(10) Uani 1 1 d . . .
H9A H 0.7519 0.7761 0.3608 0.053 Uiso 1 1 calc R . .
H9B H 0.6741 0.7106 0.3349 0.053 Uiso 1 1 calc R . .
C10 C 0.7817(6) 0.7500(3) 0.2367(4) 0.0668(16) Uani 1 1 d . . .
H10A H 0.7243 0.7248 0.1912 0.080 Uiso 1 1 calc R . .
H10B H 0.7945 0.7924 0.2139 0.080 Uiso 1 1 calc R . .
C11 C 0.9404(7) 0.7209(3) 0.2618(6) 0.094(2) Uani 1 1 d . . .
H11A H 0.9973 0.7220 0.2109 0.113 Uiso 1 1 calc R . .
H11B H 0.9966 0.7480 0.3055 0.113 Uiso 1 1 calc R . .
C12 C 0.9477(9) 0.6581(4) 0.2944(7) 0.133(4) Uani 1 1 d . . .
H12A H 1.0556 0.6461 0.3091 0.200 Uiso 1 1 calc R . .
H12B H 0.8991 0.6297 0.2508 0.200 Uiso 1 1 calc R . .
H12C H 0.8935 0.6558 0.3455 0.200 Uiso 1 1 calc R . .
C13 C 0.5459(5) 0.8552(2) 0.2739(3) 0.0436(10) Uani 1 1 d . . .
H13A H 0.5946 0.8572 0.2201 0.052 Uiso 1 1 calc R . .
H13B H 0.4414 0.8732 0.2623 0.052 Uiso 1 1 calc R . .
C14 C 0.6404(6) 0.8961(2) 0.3415(4) 0.0588(13) Uani 1 1 d . . .
H14A H 0.6024 0.8897 0.3978 0.071 Uiso 1 1 calc R . .
H14B H 0.7498 0.8832 0.3464 0.071 Uiso 1 1 calc R . .
C15 C 0.6282(7) 0.9658(2) 0.3177(4) 0.0658(14) Uani 1 1 d . . .
H15A H 0.6672 0.9721 0.2617 0.079 Uiso 1 1 calc R . .
H15B H 0.5185 0.9783 0.3118 0.079 Uiso 1 1 calc R . .
C16 C 0.7189(10) 1.0078(3) 0.3842(5) 0.103(3) Uani 1 1 d . . .
H16A H 0.7076 1.0513 0.3660 0.155 Uiso 1 1 calc R . .
H16B H 0.8280 0.9962 0.3895 0.155 Uiso 1 1 calc R . .
H16C H 0.6791 1.0026 0.4395 0.155 Uiso 1 1 calc R . .
H2 H 0.814(4) 0.4985(17) 0.430(2) 0.013(9) Uiso 1 1 d . . .
H1 H 0.877(6) 0.606(3) 0.547(4) 0.037(19) Uiso 1 1 d . . .

loop_
_atom_site_aniso_label
_atom_site_aniso_U_11
_atom_site_aniso_U_22
_atom_site_aniso_U_33
_atom_site_aniso_U_23
_atom_site_aniso_U_13
_atom_site_aniso_U_12
V2B 0.0272(3) 0.0342(3) 0.0264(3) -0.0050(2) 0.0068(2) -0.0043(2)
V1A 0.0171(3) 0.0247(3) 0.0235(3) 0.0024(2) 0.0043(2) -0.0011(2)
V2A 0.0218(3) 0.0243(3) 0.0329(3) -0.0018(2) 0.0044(2) -0.0033(2)
V3A 0.0161(3) 0.0289(3) 0.0268(3) 0.0017(2) 0.0016(2) -0.0017(2)
V3B 0.0177(3) 0.0251(3) 0.0354(3) -0.0012(2) 0.0062(2) 0.0009(2)
OG2 0.0448(16) 0.0546(18) 0.0307(14) -0.0077(13) 0.0101(12) -0.0103(14)
OG1 0.0356(14) 0.0300(14) 0.0454(16) 0.0011(12) 0.0035(12) -0.0081(11)
OF1 0.0194(11) 0.0401(14) 0.0371(14) 0.0035(11) 0.0020(10) 0.0000(10)
OF2 0.0231(12) 0.0328(13) 0.0541(17) 0.0008(12) 0.0092(11) 0.0037(10)
OE2 0.0252(12) 0.0329(13) 0.0247(12) 0.0016(10) 0.0043(9) -0.0029(10)
OE1 0.0239(11) 0.0255(12) 0.0318(13) 0.0027(10) 0.0063(10) -0.0035(9)
OD1 0.0271(12) 0.0344(13) 0.0332(14) -0.0075(11) 0.0057(10) -0.0070(10)
OC2 0.0251(12) 0.0363(13) 0.0268(12) 0.0003(10) 0.0011(10) -0.0044(10)
OB2 0.0178(10) 0.0261(12) 0.0301(12) 0.0037(9) 0.0038(9) 0.0001(9)
OC3 0.0242(12) 0.0249(12) 0.0400(14) -0.0005(10) 0.0055(10) 0.0011(9)
OC4 0.0280(12) 0.0318(13) 0.0347(13) -0.0062(11) 0.0116(10) -0.0005(10)
OB1 0.0158(11) 0.0252(12) 0.0281(12) 0.0006(9) 0.0075(9) 0.0006(9)
OC1 0.0186(13) 0.0316(14) 0.0384(16) 0.0034(11) 0.0061(11) -0.0037(11)
OA1 0.0198(11) 0.0249(11) 0.0250(11) -0.0004(9) 0.0042(9) -0.0005(9)
N1 0.0349(17) 0.0446(19) 0.0402(18) 0.0156(15) 0.0091(14) 0.0070(14)
C1 0.040(2) 0.055(3) 0.040(2) 0.015(2) 0.0128(18) 0.0072(19)
C2 0.041(2) 0.080(4) 0.070(3) 0.016(3) 0.023(2) 0.017(2)
C3 0.100(5) 0.121(6) 0.110(6) 0.063(5) 0.074(5) 0.064(5)
C4 0.101(6) 0.185(9) 0.099(6) 0.038(6) 0.053(5) 0.051(6)
C5 0.041(2) 0.050(2) 0.046(2) 0.014(2) 0.0055(19) 0.0095(19)
C6 0.057(3) 0.050(3) 0.067(3) 0.022(2) 0.002(2) 0.002(2)
C7 0.056(3) 0.054(3) 0.064(3) 0.011(2) 0.007(2) 0.002(2)
C8 0.122(6) 0.058(4) 0.100(5) 0.012(3) -0.021(4) -0.013(4)
C9 0.033(2) 0.048(2) 0.053(3) 0.017(2) 0.0107(18) 0.0088(17)
C10 0.056(3) 0.066(3) 0.086(4) 0.035(3) 0.039(3) 0.023(2)
C11 0.058(4) 0.091(5) 0.144(7) 0.015(5) 0.055(4) 0.018(3)
C12 0.098(6) 0.123(7) 0.192(10) 0.086(7) 0.078(6) 0.068(5)
C13 0.045(2) 0.044(2) 0.043(2) 0.0161(19) 0.0111(18) 0.0116(18)
C14 0.049(3) 0.067(3) 0.060(3) 0.018(3) 0.002(2) -0.002(2)
C15 0.072(4) 0.052(3) 0.072(4) -0.001(3) 0.000(3) 0.009(3)
C16 0.118(7) 0.072(4) 0.113(6) -0.016(4) -0.019(5) -0.009(4)

loop_
_atom_type_symbol
_atom_type_description
_atom_type_scat_dispersion_real
_atom_type_scat_dispersion_imag
_atom_type_scat_source
V V 0.3005 0.5294 'International Tables Vol C Tables 4.2.6.8 and 6.1.1.4'
H H 0.0000 0.0000 'International Tables Vol C Tables 4.2.6.8 and 6.1.1.4'
O O 0.0106 0.0060 'International Tables Vol C Tables 4.2.6.8 and 6.1.1.4'
N N 0.0061 0.0033 'International Tables Vol C Tables 4.2.6.8 and 6.1.1.4'
C C 0.0033 0.0016 'International Tables Vol C Tables 4.2.6.8 and 6.1.1.4'

loop_
_geom_angle_atom_site_label_1
_geom_angle_atom_site_label_2
_geom_angle_atom_site_label_3
_geom_angle
_geom_angle_site_symmetry_1
_geom_angle_site_symmetry_3
_geom_angle_publ_flag
OB1 H2 OF1 162(4) . 2_766 ?
OF1 OB1 H2 13(3) 2_766 . ?
OC1 H1 OF2 160(8) . 2_766 ?
OF2 OC1 H1 17(7) 2_766 . ?
V1A OB1 H2 120(3) . . ?
V3A OB1 H2 118(3) . . ?
V3B OB1 H2 107(3) . . ?
V2A OC1 H1 114(7) . . ?
V3A OC1 H1 131(7) . . ?
OG2 V2B OC4 103.50(14) . 3_666 ?
OG2 V2B OD1 104.17(13) . . ?
OC4 V2B OD1 92.30(11) 3_666 . ?
OG2 V2B OC2 101.00(14) . . ?
OC4 V2B OC2 154.91(11) 3_666 . ?
OD1 V2B OC2 86.86(11) . . ?
OG2 V2B OE2 101.93(13) . . ?
OC4 V2B OE2 87.92(11) 3_666 . ?
OD1 V2B OE2 153.08(11) . . ?
OC2 V2B OE2 81.80(10) . . ?
OG2 V2B OA1 174.67(13) . . ?
OC4 V2B OA1 79.70(10) 3_666 . ?
OD1 V2B OA1 79.79(9) . . ?
OC2 V2B OA1 75.47(9) . . ?
OE2 V2B OA1 73.77(9) . . ?
OG2 V2B V2A 135.76(11) . . ?
OC4 V2B V2A 83.41(8) 3_666 . ?
OD1 V2B V2A 31.61(8) . . ?
OC2 V2B V2A 82.84(7) . . ?
OE2 V2B V2A 122.13(7) . . ?
OA1 V2B V2A 48.37(6) . . ?
OG2 V2B V1A 131.90(11) . 3_666 ?
OC4 V2B V1A 82.63(8) 3_666 3_666 ?
OD1 V2B V1A 123.43(8) . 3_666 ?
OC2 V2B V1A 77.03(7) . 3_666 ?
OE2 V2B V1A 30.00(7) . 3_666 ?
OA1 V2B V1A 43.77(6) . 3_666 ?
V2A V2B V1A 92.14(2) . 3_666 ?
OG2 V2B V3B 134.97(12) . 3_666 ?
OC4 V2B V3B 31.69(8) 3_666 3_666 ?
OD1 V2B V3B 81.15(8) . 3_666 ?
OC2 V2B V3B 124.02(7) . 3_666 ?
OE2 V2B V3B 85.12(7) . 3_666 ?
OA1 V2B V3B 48.64(6) . 3_666 ?
V2A V2B V3B 59.64(2) . 3_666 ?
V1A V2B V3B 65.65(2) 3_666 3_666 ?
OE1 V1A OE2 107.61(12) . 3_666 ?
OE1 V1A OB2 99.54(11) . 3_666 ?
OE2 V1A OB2 99.60(11) 3_666 3_666 ?
OE1 V1A OB1 95.65(11) . . ?
OE2 V1A OB1 92.83(11) 3_666 . ?
OB2 V1A OB1 156.40(10) 3_666 . ?
OE1 V1A OA1 88.24(11) . . ?
OE2 V1A OA1 162.88(11) 3_666 . ?
OB2 V1A OA1 83.62(9) 3_666 . ?
OB1 V1A OA1 78.88(9) . . ?
OE1 V1A OA1 165.55(11) . 3_666 ?
OE2 V1A OA1 86.24(10) 3_666 3_666 ?
OB2 V1A OA1 81.70(9) 3_666 3_666 ?
OB1 V1A OA1 79.17(9) . 3_666 ?
OA1 V1A OA1 77.55(10) . 3_666 ?
OE1 V1A V2A 39.31(8) . . ?
OE2 V1A V2A 146.87(8) 3_666 . ?
OB2 V1A V2A 90.51(7) 3_666 . ?
OB1 V1A V2A 89.89(7) . . ?
OA1 V1A V2A 49.06(6) . . ?
OA1 V1A V2A 126.61(6) 3_666 . ?
OE1 V1A V3A 136.38(8) . 3_666 ?
OE2 V1A V3A 83.27(8) 3_666 3_666 ?
OB2 V1A V3A 37.03(7) 3_666 3_666 ?
OB1 V1A V3A 126.57(7) . 3_666 ?
OA1 V1A V3A 89.67(6) . 3_666 ?
OA1 V1A V3A 47.43(6) 3_666 3_666 ?
V2A V1A V3A 120.66(2) . 3_666 ?
OE1 V1A V2B 143.90(9) . 3_666 ?
OE2 V1A V2B 36.52(8) 3_666 3_666 ?
OB2 V1A V2B 93.02(7) 3_666 3_666 ?
OB1 V1A V2B 85.08(7) . 3_666 ?
OA1 V1A V2B 126.94(7) . 3_666 ?
OA1 V1A V2B 49.72(6) 3_666 3_666 ?
V2A V1A V2B 174.29(3) . 3_666 ?
V3A V1A V2B 61.022(19) 3_666 3_666 ?
OG1 V2A OD1 105.99(13) . . ?
OG1 V2A OC3 103.42(13) . 3_666 ?
OD1 V2A OC3 92.96(12) . 3_666 ?
OG1 V2A OC1 99.59(14) . . ?
OD1 V2A OC1 90.88(13) . . ?
OC3 V2A OC1 154.61(12) 3_666 . ?
OG1 V2A OE1 98.60(12) . . ?
OD1 V2A OE1 155.27(10) . . ?
OC3 V2A OE1 83.60(11) 3_666 . ?
OC1 V2A OE1 82.49(12) . . ?
OG1 V2A OA1 170.54(12) . . ?
OD1 V2A OA1 82.53(10) . . ?
OC3 V2A OA1 79.81(9) 3_666 . ?
OC1 V2A OA1 75.83(11) . . ?
OE1 V2A OA1 72.76(9) . . ?
OG1 V2A V1A 129.42(11) . . ?
OD1 V2A V1A 124.53(8) . . ?
OC3 V2A V1A 78.04(8) 3_666 . ?
OC1 V2A V1A 79.13(9) . . ?
OE1 V2A V1A 30.82(6) . . ?
OA1 V2A V1A 42.04(6) . . ?
OG1 V2A V3B 134.58(10) . 3_666 ?
OD1 V2A V3B 83.17(8) . 3_666 ?
OC3 V2A V3B 31.17(7) 3_666 3_666 ?
OC1 V2A V3B 125.08(10) . 3_666 ?
OE1 V2A V3B 81.33(7) . 3_666 ?
OA1 V2A V3B 49.25(5) . 3_666 ?
V1A V2A V3B 61.217(19) . 3_666 ?
OG1 V2A V2B 139.20(11) . . ?
OD1 V2A V2B 33.22(8) . . ?
OC3 V2A V2B 83.63(8) 3_666 . ?
OC1 V2A V2B 85.97(10) . . ?
OE1 V2A V2B 122.19(7) . . ?
OA1 V2A V2B 49.51(6) . . ?
V1A V2A V2B 91.37(2) . . ?
V3B V2A V2B 60.60(2) 3_666 . ?
OF1 V3A OC2 106.74(13) . . ?
OF1 V3A OC1 98.79(13) . . ?
OC2 V3A OC1 95.15(13) . . ?
OF1 V3A OB2 102.89(12) . . ?
OC2 V3A OB2 97.89(11) . . ?
OC1 V3A OB2 150.19(11) . . ?
OF1 V3A OB1 97.41(12) . . ?
OC2 V3A OB1 155.75(11) . . ?
OC1 V3A OB1 83.08(12) . . ?
OB2 V3A OB1 74.10(9) . . ?
OF1 V3A OA1 169.59(11) . . ?
OC2 V3A OA1 83.40(10) . . ?
OC1 V3A OA1 77.52(11) . . ?
OB2 V3A OA1 77.51(9) . . ?
OB1 V3A OA1 72.58(9) . . ?
OF1 V3A V1A 138.39(10) . 3_666 ?
OC2 V3A V1A 80.97(8) . 3_666 ?
OC1 V3A V1A 121.61(9) . 3_666 ?
OB2 V3A V1A 36.00(7) . 3_666 ?
OB1 V3A V1A 79.49(7) . 3_666 ?
OA1 V3A V1A 44.09(6) . 3_666 ?
OF2 V3B OC3 105.88(13) . . ?
OF2 V3B OC4 102.52(13) . . ?
OC3 V3B OC4 95.63(12) . . ?
OF2 V3B OB2 101.63(12) . . ?
OC3 V3B OB2 92.60(11) . . ?
OC4 V3B OB2 151.22(11) . . ?
OF2 V3B OB1 98.81(12) . . ?
OC3 V3B OB1 154.05(10) . . ?
OC4 V3B OB1 86.59(11) . . ?
OB2 V3B OB1 74.42(10) . . ?
OF2 V3B OA1 172.29(12) . 3_666 ?
OC3 V3B OA1 81.11(10) . 3_666 ?
OC4 V3B OA1 79.68(10) . 3_666 ?
OB2 V3B OA1 74.41(9) . 3_666 ?
OB1 V3B OA1 73.84(8) . 3_666 ?
OF2 V3B V2A 138.84(10) . 3_666 ?
OC3 V3B V2A 33.28(8) . 3_666 ?
OC4 V3B V2A 83.22(8) . 3_666 ?
OB2 V3B V2A 88.81(7) . 3_666 ?
OB1 V3B V2A 122.31(7) . 3_666 ?
OA1 V3B V2A 48.47(6) 3_666 3_666 ?
OF2 V3B V2B 133.79(11) . 3_666 ?
OC3 V3B V2B 84.47(9) . 3_666 ?
OC4 V3B V2B 31.31(8) . 3_666 ?
OB2 V3B V2B 123.16(7) . 3_666 ?
OB1 V3B V2B 84.20(7) . 3_666 ?
OA1 V3B V2B 48.99(6) 3_666 3_666 ?
V2A V3B V2B 59.75(2) 3_666 3_666 ?
V1A OE2 V2B 113.47(12) 3_666 . ?
V1A OE1 V2A 109.87(12) . . ?
V2A OD1 V2B 115.17(13) . . ?
V3A OC2 V2B 115.86(13) . . ?
V1A OB2 V3A 106.97(11) 3_666 . ?
V1A OB2 V3B 107.75(11) 3_666 . ?
V3A OB2 V3B 107.61(11) . . ?
V3B OC3 V2A 115.54(13) . 3_666 ?
V2B OC4 V3B 117.00(13) 3_666 . ?
V1A OB1 V3B 108.06(10) . . ?
V1A OB1 V3A 105.60(10) . . ?
V3B OB1 V3A 96.58(10) . . ?
V3A OC1 V2A 113.34(16) . . ?
V1A OA1 V1A 102.45(10) . 3_666 ?
V1A OA1 V3A 101.29(9) . . ?
V1A OA1 V3A 88.47(8) 3_666 . ?
V1A OA1 V2A 88.90(8) . . ?
V1A OA1 V2A 168.62(12) 3_666 . ?
V3A OA1 V2A 90.17(8) . . ?
V1A OA1 V3B 90.22(8) . 3_666 ?
V1A OA1 V3B 96.64(8) 3_666 3_666 ?
V3A OA1 V3B 166.14(11) . 3_666 ?
V2A OA1 V3B 82.28(7) . 3_666 ?
V1A OA1 V2B 169.03(12) . . ?
V1A OA1 V2B 86.51(8) 3_666 . ?
V3A OA1 V2B 85.10(8) . . ?
V2A OA1 V2B 82.11(7) . . ?
V3B OA1 V2B 82.37(7) 3_666 . ?
C9 N1 C1 106.3(3) . . ?
C9 N1 C5 111.1(3) . . ?
C1 N1 C5 110.2(3) . . ?
C9 N1 C13 111.3(3) . . ?
C1 N1 C13 111.0(3) . . ?
C5 N1 C13 107.0(3) . . ?
N1 C1 C2 116.2(4) . . ?
C3 C2 C1 109.7(4) . . ?
C4 C3 C2 116.5(6) . . ?
C6 C5 N1 117.0(4) . . ?
C5 C6 C7 110.5(4) . . ?
C8 C7 C6 113.0(5) . . ?
C10 C9 N1 115.9(4) . . ?
C11 C10 C9 110.7(5) . . ?
C12 C11 C10 118.5(6) . . ?
C14 C13 N1 115.3(4) . . ?
C15 C14 C13 111.5(4) . . ?
C16 C15 C14 112.8(5) . . ?

loop_
_geom_bond_atom_site_label_1
_geom_bond_atom_site_label_2
_geom_bond_distance
_geom_bond_site_symmetry_2
_geom_bond_publ_flag
OB1 H2 0.74(4) . ?
H2 OF1 2.01(4) 2_766 ?
OB1 OF1 2.725(3) 2_766 ?
OC1 H1 0.48(5) . ?
H1 OF2 2.29(5) 2_766 ?
OC1 OF2 2.742(4) 2_766 ?
V2B OG2 1.582(3) . ?
V2B OC4 1.810(3) 3_666 ?
V2B OD1 1.862(3) . ?
V2B OC2 1.984(3) . ?
V2B OE2 2.006(2) . ?
V2B OA1 2.362(2) . ?
V2B V2A 3.0766(9) . ?
V2B V1A 3.0908(9) 3_666 ?
V2B V3B 3.1027(9) 3_666 ?
V1A OE1 1.674(2) . ?
V1A OE2 1.685(2) 3_666 ?
V1A OB2 1.891(2) 3_666 ?
V1A OB1 2.056(2) . ?
V1A OA1 2.058(2) . ?
V1A OA1 2.142(2) 3_666 ?
V1A V2A 3.0729(9) . ?
V1A V3A 3.0774(8) 3_666 ?
V1A V2B 3.0908(9) 3_666 ?
V2A OG1 1.588(3) . ?
V2A OD1 1.782(3) . ?
V2A OC3 1.869(2) 3_666 ?
V2A OC1 1.955(3) . ?
V2A OE1 2.070(3) . ?
V2A OA1 2.322(2) . ?
V2A V3B 3.0732(8) 3_666 ?
V3A OF1 1.610(2) . ?
V3A OC2 1.707(3) . ?
V3A OC1 1.935(3) . ?
V3A OB2 1.938(2) . ?
V3A OB1 2.145(3) . ?
V3A OA1 2.267(2) . ?
V3A V1A 3.0774(8) 3_666 ?
V3B OF2 1.610(2) . ?
V3B OC3 1.763(2) . ?
V3B OC4 1.829(3) . ?
V3B OB2 1.982(2) . ?
V3B OB1 2.092(2) . ?
V3B OA1 2.350(2) 3_666 ?
V3B V2A 3.0732(8) 3_666 ?
V3B V2B 3.1028(9) 3_666 ?
OE2 V1A 1.685(2) 3_666 ?
OB2 V1A 1.891(2) 3_666 ?
OC3 V2A 1.869(2) 3_666 ?
OC4 V2B 1.810(3) 3_666 ?
OA1 V1A 2.142(2) 3_666 ?
OA1 V3B 2.350(2) 3_666 ?
N1 C9 1.513(5) . ?
N1 C1 1.516(5) . ?
N1 C5 1.526(6) . ?
N1 C13 1.528(5) . ?
C1 C2 1.519(6) . ?
C2 C3 1.514(7) . ?
C3 C4 1.459(9) . ?
C5 C6 1.514(6) . ?
C6 C7 1.519(7) . ?
C7 C8 1.495(8) . ?
C9 C10 1.510(6) . ?
C10 C11 1.502(8) . ?
C11 C12 1.414(9) . ?
C13 C14 1.516(7) . ?
C14 C15 1.513(7) . ?
C15 C16 1.504(8) . ?

loop_
_geom_hbond_atom_site_label_D
_geom_hbond_atom_site_label_H
_geom_hbond_atom_site_label_A
_geom_hbond_distance_DH
_geom_hbond_distance_HA
_geom_hbond_distance_DA
_geom_hbond_angle_DHA
_geom_hbond_publ_flag
OB1 H2 OF1 0.74(4) 2.01(4) 2.725(3) 162(4) ?
OC1 H1 OF2 0.48(5) 2.29(5) 2.742(4) 160(8) ?
